data_4000507
_journal_name_full 'Chemistry of Materials'
_journal_paper_doi 10.1021/cm050185e
_journal_year 2005
_chemical_formula_sum 'C9 H29 N3 O13 P2 V2'
_chemical_formula_weight 551.17
_space_group_IT_number 14
_symmetry_cell_setting monoclinic
_symmetry_space_group_name_Hall '-P 2yn'
_symmetry_space_group_name_H-M 'P 1 21/n 1'
_cell_angle_alpha 90.00
_cell_angle_beta 104.0190(10)
_cell_angle_gamma 90.00
_cell_formula_units_Z 4
_cell_length_a 11.4110(9)
_cell_length_b 10.1948(8)
_cell_length_c 17.9768(14)
_cell_measurement_temperature 293(2)
_cell_volume 2029.0(3)
_diffrn_ambient_temperature 293(2)
_exptl_crystal_density_diffrn 1.804
_cod_original_sg_symbol_H-M 'P 21/n'
_cod_database_code 4000507

loop_
_symmetry_equiv_pos_as_xyz
'x, y, z'
'-x+1/2, y+1/2, -z+1/2'
'-x, -y, -z'
'x-1/2, -y-1/2, z-1/2'

loop_
_atom_site_label
_atom_site_type_symbol
_atom_site_fract_x
_atom_site_fract_y
_atom_site_fract_z
_atom_site_U_iso_or_equiv
_atom_site_adp_type
_atom_site_occupancy
_atom_site_symmetry_multiplicity
_atom_site_calc_flag
_atom_site_refinement_flags
_atom_site_disorder_assembly
_atom_site_disorder_group
V1 V 0.09012(6) 0.17394(6) 0.09823(3) 0.01536(17) Uani 1 1 d . . .
V2 V 0.13301(6) 0.69422(6) 0.24059(4) 0.01563(17) Uani 1 1 d . . .
P1 P 0.22497(9) 0.44019(10) 0.16637(5) 0.0173(2) Uani 1 1 d . . .
P2 P -0.00630(9) 0.86936(10) 0.09026(5) 0.0156(2) Uani 1 1 d . . .
O1 O 0.1223(2) 0.5197(3) 0.18793(15) 0.0230(6) Uani 1 1 d . . .
O2 O 0.1682(2) 0.3469(2) 0.10046(15) 0.0216(6) Uani 1 1 d . . .
O3 O 0.2890(2) 0.3656(3) 0.23930(15) 0.0236(6) Uani 1 1 d . . .
O4 O 0.3132(3) 0.5328(3) 0.14231(16) 0.0304(7) Uani 1 1 d . . .
O5 O 0.0689(2) 0.7577(3) 0.13570(14) 0.0214(6) Uani 1 1 d . . .
O6 O 0.0802(2) 0.9802(2) 0.08047(14) 0.0185(6) Uani 1 1 d . . .
O7 O -0.1041(3) 0.9169(3) 0.12687(16) 0.0270(7) Uani 1 1 d . . .
O8 O -0.0640(3) 0.8065(3) 0.01195(15) 0.0257(7) Uani 1 1 d . . .
O9 O -0.0290(3) 0.2065(3) 0.12548(17) 0.0300(7) Uani 1 1 d . . .
O10 O 0.2233(3) 0.1222(3) 0.18513(16) 0.0270(7) Uani 1 1 d . . .
O11 O 0.0245(3) 0.6941(3) 0.28203(17) 0.0322(7) Uani 1 1 d . . .
N1 N -0.4647(3) 0.5467(4) 0.23637(19) 0.0287(8) Uani 1 1 d . . .
N2 N -0.0972(3) 0.5385(3) 0.06930(19) 0.0242(8) Uani 1 1 d . . .
N3 N 0.7482(3) 0.0707(4) 0.0150(2) 0.0303(9) Uani 1 1 d . . .
C1 C -0.3839(4) 0.5095(4) 0.1858(2) 0.0275(10) Uani 1 1 d . . .
C2 C -0.3995(4) 0.6036(5) 0.1187(3) 0.0358(11) Uani 1 1 d . . .
C3 C -0.3127(4) 0.5699(5) 0.0689(2) 0.0327(11) Uani 1 1 d . . .
C4 C -0.1840(4) 0.5687(4) 0.1176(2) 0.0252(9) Uani 1 1 d . . .
C5 C -0.1695(4) 0.4689(5) 0.1819(3) 0.0350(11) Uani 1 1 d . . .
C6 C -0.2543(4) 0.5030(5) 0.2326(2) 0.0354(11) Uani 1 1 d . . .
C7 C 0.6143(4) 0.0524(4) -0.0094(3) 0.0291(10) Uani 1 1 d . . .
C8 C 0.5552(4) 0.1070(5) 0.0516(3) 0.0454(14) Uani 1 1 d . . .
C9 C 0.5823(4) -0.0893(5) -0.0267(3) 0.0425(13) Uani 1 1 d . . .
OW1 O 0.1986(3) 0.6717(3) 0.02478(17) 0.0319(7) Uani 1 1 d . . .
OW2 O 0.4193(4) 0.8162(4) 0.1839(2) 0.0607(11) Uani 1 1 d . . .
H1 H 0.2159 0.0362 0.1930 0.050 Uiso 1 1 d . . .
H1A H -0.4118 0.4187 0.1665 0.050 Uiso 1 1 d . . .
H2A H -0.3822 0.7002 0.1434 0.050 Uiso 1 1 d . . .
H2B H -0.4805 0.5994 0.0828 0.050 Uiso 1 1 d . . .
H3A H -0.3392 0.4795 0.0419 0.050 Uiso 1 1 d . . .
H3B H -0.3236 0.6361 0.0248 0.050 Uiso 1 1 d . . .
H4A H -0.1605 0.6579 0.1396 0.050 Uiso 1 1 d . . .
H5A H -0.1936 0.3789 0.1590 0.050 Uiso 1 1 d . . .
H5B H -0.0885 0.4660 0.2111 0.050 Uiso 1 1 d . . .
H6A H -0.2459 0.4469 0.2755 0.050 Uiso 1 1 d . . .
H6B H -0.2342 0.5988 0.2572 0.050 Uiso 1 1 d . . .
H7A H 0.5951 0.1029 -0.0538 0.050 Uiso 1 1 d . . .
H8A H 0.5651 0.2165 0.0560 0.050 Uiso 1 1 d . . .
H8B H 0.5937 0.0514 0.1033 0.050 Uiso 1 1 d . . .
H9A H 0.6216 -0.1255 -0.0655 0.050 Uiso 1 1 d . . .
H9B H 0.6285 -0.1372 0.0312 0.050 Uiso 1 1 d . . .
H10A H -0.5473 0.5456 0.2094 0.050 Uiso 1 1 d . . .
H10B H -0.4397 0.4972 0.2834 0.050 Uiso 1 1 d . . .
H10C H -0.4530 0.6349 0.2502 0.050 Uiso 1 1 d . . .
H11A H -0.1274 0.4635 0.0426 0.050 Uiso 1 1 d . . .
H11B H -0.1056 0.6155 0.0400 0.050 Uiso 1 1 d . . .
H11C H -0.0172 0.5271 0.1140 0.050 Uiso 1 1 d . . .
H12A H 0.7846 0.0177 0.0540 0.050 Uiso 1 1 d . . .
H12B H 0.7734 0.1611 0.0277 0.050 Uiso 1 1 d . . .
H12C H 0.7865 0.0418 -0.0175 0.050 Uiso 1 1 d . . .
H13A H 0.2471 0.6257 0.0604 0.050 Uiso 1 1 d . . .
H13B H 0.1609 0.7183 0.0531 0.050 Uiso 1 1 d . . .
H14A H 0.4439 0.8567 0.2348 0.050 Uiso 1 1 d . . .
H14B H 0.3753 0.7345 0.1634 0.050 Uiso 1 1 d . . .
